data_1549290
loop_
_publ_author_name
'Cai, Yuanjing'
'Du, Lili'
'Samedov, Kerim'
'Gu, Xinggui'
'Qi, Fei'
'Sung, Herman H. Y.'
'Patrick, Brian O.'
'Yan, Zhiping'
'Jiang, Xiaofang'
'Zhang, Haoke'
'Lam, Jacky W. Y.'
'Williams, Ian D.'
'Lee Phillips, David'
'Qin, Anjun'
'Tang, Ben Zhong'

_publ_section_title
;
 Deciphering the working mechanism of aggregation-induced emission of
 tetraphenylethylene derivatives by ultrafast spectroscopy.
;
_journal_issue 20
_journal_name_full 'Chemical science'
_journal_page_first 4662
_journal_page_last 4670
_journal_paper_doi 10.1039/c8sc01170b
_journal_volume 9
_journal_year 2018
_chemical_formula_moiety 'C30 H24'
_chemical_formula_sum 'C30 H24'
_chemical_formula_weight 384.49
_space_group_crystal_system monoclinic
_space_group_IT_number 14
_space_group_name_Hall '-P 2ybc'
_space_group_name_H-M_alt 'P 1 21/c 1'
_symmetry_space_group_name_Hall '-P 2ybc'
_symmetry_space_group_name_H-M 'P 1 21/c 1'
_atom_sites_solution_hydrogens geom
_audit_creation_date 2016-01-14
_audit_creation_method
;
Olex2 1.2
(compiled 2015.09.30 svn.r3233 for OlexSys, GUI svn.r5103)
;
_audit_update_record
;
2017-10-10 deposited with the CCDC.
2018-04-24 downloaded from the CCDC.
;
_cell_angle_alpha 90
_cell_angle_beta 101.3933(13)
_cell_angle_gamma 90
_cell_formula_units_Z 4
_cell_length_a 11.90924(15)
_cell_length_b 17.5617(2)
_cell_length_c 9.90343(13)
_cell_measurement_reflns_used 7804
_cell_measurement_temperature 100.01(10)
_cell_measurement_theta_max 75.0890
_cell_measurement_theta_min 5.0240
_cell_volume 2030.45(4)
_computing_cell_refinement
;
CrysAlisPro, Agilent Technologies,
Version 1.171.37.35 (release 13-08-2014 CrysAlis171 .NET)
(compiled Aug 13 2014,18:06:01)
;
_computing_data_collection
;
CrysAlisPro, Agilent Technologies,
Version 1.171.37.35 (release 13-08-2014 CrysAlis171 .NET)
(compiled Aug 13 2014,18:06:01)
;
_computing_data_reduction
;
CrysAlisPro, Agilent Technologies,
Version 1.171.37.35 (release 13-08-2014 CrysAlis171 .NET)
(compiled Aug 13 2014,18:06:01)
;
_computing_molecular_graphics 'Olex2 (Dolomanov et al., 2009)'
_computing_publication_material 'Olex2 (Dolomanov et al., 2009)'
_computing_structure_refinement 'ShelXL (Sheldrick, 2015)'
_computing_structure_solution
;
Superflip (Palatinus & Chapuis, 2007;Palatinus & van der Lee, 2008;
Palatinus et al., 2012)
;
_diffrn_ambient_environment N~2~
_diffrn_ambient_temperature 100.01(10)
_diffrn_detector 'CCD plate'
_diffrn_detector_area_resol_mean 10.3587
_diffrn_detector_type Atlas
_diffrn_measured_fraction_theta_full 0.990
_diffrn_measured_fraction_theta_max 0.990
_diffrn_measurement_details
;
#__ type_ start__ end____ width___ exp.time_
  1 omega   32.00  115.00   1.0000    8.0000
omega____ theta____ kappa____ phi______ frames
    -      110.5703 -111.0000    0.0000 83

#__ type_ start__ end____ width___ exp.time_
  2 omega  -48.00   26.00   1.0000    3.0000
omega____ theta____ kappa____ phi______ frames
    -      -40.8203   37.0000   30.0000 74

#__ type_ start__ end____ width___ exp.time_
  3 omega  -45.00   31.00   1.0000    3.0000
omega____ theta____ kappa____ phi______ frames
    -      -40.8203   37.0000 -120.0000 76

#__ type_ start__ end____ width___ exp.time_
  4 omega  -96.00   -8.00   1.0000    3.0000
omega____ theta____ kappa____ phi______ frames
    -      -40.8203  125.0000 -150.0000 88

#__ type_ start__ end____ width___ exp.time_
  5 omega -115.00  -13.00   1.0000    3.0000
omega____ theta____ kappa____ phi______ frames
    -      -40.8203  -57.0000   90.0000 102

#__ type_ start__ end____ width___ exp.time_
  6 omega   36.00   98.00   1.0000    8.0000
omega____ theta____ kappa____ phi______ frames
    -      110.5703  -45.0000  -60.0000 62

#__ type_ start__ end____ width___ exp.time_
  7 omega   39.00  108.00   1.0000    8.0000
omega____ theta____ kappa____ phi______ frames
    -      110.5703  -94.0000 -150.0000 69

#__ type_ start__ end____ width___ exp.time_
  8 omega   36.00   98.00   1.0000    8.0000
omega____ theta____ kappa____ phi______ frames
    -      110.5703  -45.0000 -150.0000 62

#__ type_ start__ end____ width___ exp.time_
  9 omega   92.00  178.00   1.0000    8.0000
omega____ theta____ kappa____ phi______ frames
    -      110.5703   61.0000    0.0000 86

#__ type_ start__ end____ width___ exp.time_
 10 omega  117.00  151.00   1.0000    8.0000
omega____ theta____ kappa____ phi______ frames
    -      110.5703  178.0000  -90.0000 34

#__ type_ start__ end____ width___ exp.time_
 11 omega   60.00   99.00   1.0000    8.0000
omega____ theta____ kappa____ phi______ frames
    -      110.5703  178.0000  -90.0000 39

#__ type_ start__ end____ width___ exp.time_
 12 omega   54.00  178.00   1.0000    8.0000
omega____ theta____ kappa____ phi______ frames
    -      110.5703   15.0000  120.0000 124

#__ type_ start__ end____ width___ exp.time_
 13 omega   37.00  141.00   1.0000    8.0000
omega____ theta____ kappa____ phi______ frames
    -      110.5703  -61.0000   30.0000 104
;
_diffrn_measurement_device 'kappa diffractometer'
_diffrn_measurement_device_type 'SuperNova, Dual, Cu at zero, Atlas'
_diffrn_measurement_method '\w scans'
_diffrn_orient_matrix_UB_11 -0.0689484000
_diffrn_orient_matrix_UB_12 -0.0636155000
_diffrn_orient_matrix_UB_13 0.0533963000
_diffrn_orient_matrix_UB_21 0.0439195000
_diffrn_orient_matrix_UB_22 0.0272168000
_diffrn_orient_matrix_UB_23 0.1489871000
_diffrn_orient_matrix_UB_31 -0.1034130000
_diffrn_orient_matrix_UB_32 0.0540044000
_diffrn_orient_matrix_UB_33 -0.0121105000
_diffrn_radiation_monochromator mirror
_diffrn_radiation_probe x-ray
_diffrn_radiation_type CuK\a
_diffrn_radiation_wavelength 1.54184
_diffrn_reflns_av_R_equivalents 0.0127
_diffrn_reflns_av_unetI/netI 0.0128
_diffrn_reflns_limit_h_max 14
_diffrn_reflns_limit_h_min -14
_diffrn_reflns_limit_k_max 20
_diffrn_reflns_limit_k_min -18
_diffrn_reflns_limit_l_max 11
_diffrn_reflns_limit_l_min -11
_diffrn_reflns_number 10824
_diffrn_reflns_theta_full 66.500
_diffrn_reflns_theta_max 66.998
_diffrn_reflns_theta_min 4.548
_diffrn_source 'sealed X-ray tube'
_diffrn_source_current 0.80
_diffrn_source_power 0.040
_diffrn_source_target Cu
_diffrn_source_type 'SuperNova (Cu) X-ray Source'
_diffrn_source_voltage 50
_exptl_absorpt_coefficient_mu 0.534
_exptl_absorpt_correction_T_max 1.00000
_exptl_absorpt_correction_T_min 0.63442
_exptl_absorpt_correction_type multi-scan
_exptl_absorpt_process_details
;
CrysAlisPro, Agilent Technologies,
Version 1.171.37.35 (release 13-08-2014 CrysAlis171 .NET)
(compiled Aug 13 2014,18:06:01)
Empirical absorption correction using spherical harmonics,
 implemented in SCALE3 ABSPACK scaling algorithm.
;
_exptl_crystal_colour colourless
_exptl_crystal_colour_primary colourless
_exptl_crystal_density_diffrn 1.258
_exptl_crystal_density_method 'not measured'
_exptl_crystal_description block
_exptl_crystal_F_000 816
_exptl_crystal_size_max 0.18
_exptl_crystal_size_mid 0.15
_exptl_crystal_size_min 0.13
_refine_diff_density_max 0.256
_refine_diff_density_min -0.192
_refine_diff_density_rms 0.036
_refine_ls_extinction_method none
_refine_ls_goodness_of_fit_ref 1.004
_refine_ls_hydrogen_treatment constr
_refine_ls_matrix_type full
_refine_ls_number_parameters 271
_refine_ls_number_reflns 3578
_refine_ls_number_restraints 0
_refine_ls_restrained_S_all 1.004
_refine_ls_R_factor_all 0.0369
_refine_ls_R_factor_gt 0.0352
_refine_ls_shift/su_max 0.000
_refine_ls_shift/su_mean 0.000
_refine_ls_structure_factor_coef Fsqd
_refine_ls_weighting_details 'w=1/[\s^2^(Fo^2^)+(0.0460P)^2^+0.7940P] where P=(Fo^2^+2Fc^2^)/3'
_refine_ls_weighting_scheme calc
_refine_ls_wR_factor_gt 0.0869
_refine_ls_wR_factor_ref 0.0883
_reflns_Friedel_coverage 0.000
_reflns_number_gt 3375
_reflns_number_total 3578
_reflns_threshold_expression 'I > 2\s(I)'
_cod_data_source_file c8sc01170b2.cif
_cod_data_source_block sl-TPE
_cod_depositor_comments 'Adding full bibliography for 1549288--1549295.cif.'
_cod_original_cell_volume 2030.45(5)
_cod_database_code 1549290
_shelx_space_group_comment
;
The symmetry employed for this shelxl refinement is uniquely defined
by the following loop, which should always be used as a source of
symmetry information in preference to the above space-group names.
They are only intended as comments.
;
_reflns_odcompleteness_completeness 99.84
_reflns_odcompleteness_iscentric 1
_reflns_odcompleteness_theta 68.13
_olex2_refinement_description
;
1. Fixed Uiso
 At 1.2 times of:
  All C(H) groups, All C(H,H) groups
2.a Secondary CH2 refined with riding coordinates:
 C3(H3A,H3B), C4(H4A,H4B), C5(H5A,H5B), C6(H6A,H6B)
2.b Aromatic/amide H refined with riding coordinates:
 C12(H12), C14(H14), C15(H15), C16(H16), C22(H22), C24(H24), C25(H25),
 C26(H26), C32(H32), C34(H34), C35(H35), C36(H36), C42(H42), C44(H44), C45(H45),
  C46(H46)
;
_shelx_shelxl_version_number 2014/7
_olex2_date_sample_data_collection 2016-01-11
_olex2_submission_special_instructions 'No special instructions were received'

loop_
_space_group_symop_operation_xyz
'x, y, z'
'-x, y+1/2, -z+1/2'
'-x, -y, -z'
'x, -y-1/2, z-1/2'

loop_
_atom_site_label
_atom_site_type_symbol
_atom_site_fract_x
_atom_site_fract_y
_atom_site_fract_z
_atom_site_U_iso_or_equiv
_atom_site_adp_type
_atom_site_occupancy
_atom_site_site_symmetry_order
_atom_site_calc_flag
_atom_site_refinement_flags_posn
C1 C 0.23436(9) 0.20310(6) 0.29124(11) 0.0176(2) Uani 1 1 d .
C2 C 0.31174(9) 0.14425(6) 0.31173(11) 0.0165(2) Uani 1 1 d .
C3 C -0.07642(10) 0.01845(7) 0.27916(13) 0.0258(3) Uani 1 1 d .
H3A H -0.1592 0.0091 0.2459 0.031 Uiso 1 1 calc R
H3B H -0.0589 0.0108 0.3802 0.031 Uiso 1 1 calc R
C4 C -0.00493(10) -0.03933(7) 0.20879(12) 0.0245(3) Uani 1 1 d .
H4A H -0.0292 -0.0921 0.2236 0.029 Uiso 1 1 calc R
H4B H -0.0187 -0.0297 0.1084 0.029 Uiso 1 1 calc R
C5 C 0.54320(10) 0.37630(6) 0.23411(12) 0.0213(2) Uani 1 1 d .
H5A H 0.5686 0.4301 0.2377 0.026 Uiso 1 1 calc R
H5B H 0.5427 0.3566 0.1404 0.026 Uiso 1 1 calc R
C6 C 0.62802(9) 0.32814(6) 0.34283(12) 0.0207(2) Uani 1 1 d .
H6A H 0.7072 0.3348 0.3278 0.025 Uiso 1 1 calc R
H6B H 0.6253 0.3462 0.4368 0.025 Uiso 1 1 calc R
C11 C 0.10734(9) 0.19057(6) 0.25798(12) 0.0197(2) Uani 1 1 d .
C12 C 0.05271(9) 0.13278(7) 0.31833(12) 0.0203(2) Uani 1 1 d .
H12 H 0.0843 0.1163 0.4092 0.024 Uiso 1 1 calc R
C13 C -0.04795(9) 0.09914(7) 0.24601(12) 0.0233(3) Uani 1 1 d .
C14 C -0.10453(10) 0.13414(7) 0.12464(13) 0.0267(3) Uani 1 1 d .
H14 H -0.1733 0.1125 0.0743 0.032 Uiso 1 1 calc R
C15 C -0.06155(10) 0.20000(7) 0.07686(13) 0.0277(3) Uani 1 1 d .
H15 H -0.1051 0.2266 0.0006 0.033 Uiso 1 1 calc R
C16 C 0.04572(10) 0.22711(7) 0.14090(13) 0.0232(3) Uani 1 1 d .
H16 H 0.0772 0.2706 0.1050 0.028 Uiso 1 1 calc R
C21 C 0.27518(9) 0.06316(6) 0.32130(11) 0.0169(2) Uani 1 1 d .
C22 C 0.18001(9) 0.03250(6) 0.23108(11) 0.0180(2) Uani 1 1 d .
H22 H 0.1555 0.0544 0.1425 0.022 Uiso 1 1 calc R
C23 C 0.12091(9) -0.02983(6) 0.27004(12) 0.0205(2) Uani 1 1 d .
C24 C 0.17117(10) -0.07088(6) 0.38699(12) 0.0222(2) Uani 1 1 d .
H24 H 0.1341 -0.1150 0.4126 0.027 Uiso 1 1 calc R
C25 C 0.27506(10) -0.04768(7) 0.46624(12) 0.0218(2) Uani 1 1 d .
H25 H 0.3125 -0.0785 0.5405 0.026 Uiso 1 1 calc R
C26 C 0.32427(9) 0.02061(6) 0.43690(12) 0.0188(2) Uani 1 1 d .
H26 H 0.3919 0.0384 0.4960 0.023 Uiso 1 1 calc R
C31 C 0.27250(9) 0.28439(6) 0.29320(11) 0.0183(2) Uani 1 1 d .
C32 C 0.35559(9) 0.30857(6) 0.22027(11) 0.0185(2) Uani 1 1 d .
H32 H 0.3651 0.2819 0.1399 0.022 Uiso 1 1 calc R
C33 C 0.42439(10) 0.37155(6) 0.26486(11) 0.0196(2) Uani 1 1 d .
C34 C 0.39372(10) 0.41857(6) 0.36564(12) 0.0204(2) Uani 1 1 d .
H34 H 0.4379 0.4627 0.3951 0.024 Uiso 1 1 calc R
C35 C 0.29965(10) 0.40158(6) 0.42304(12) 0.0210(2) Uani 1 1 d .
H35 H 0.2749 0.4365 0.4843 0.025 Uiso 1 1 calc R
C36 C 0.24155(9) 0.33321(6) 0.39084(12) 0.0197(2) Uani 1 1 d .
H36 H 0.1807 0.3197 0.4354 0.024 Uiso 1 1 calc R
C41 C 0.43768(9) 0.15578(6) 0.31821(11) 0.0165(2) Uani 1 1 d .
C42 C 0.49846(9) 0.21994(6) 0.37652(11) 0.0171(2) Uani 1 1 d .
H42 H 0.4735 0.2467 0.4486 0.020 Uiso 1 1 calc R
C43 C 0.59569(9) 0.24505(6) 0.32970(11) 0.0183(2) Uani 1 1 d .
C44 C 0.64561(9) 0.19672(6) 0.24626(11) 0.0191(2) Uani 1 1 d .
H44 H 0.7128 0.2121 0.2156 0.023 Uiso 1 1 calc R
C45 C 0.59702(9) 0.12626(6) 0.20821(11) 0.0188(2) Uani 1 1 d .
H45 H 0.6358 0.0910 0.1608 0.023 Uiso 1 1 calc R
C46 C 0.49166(9) 0.10704(6) 0.23938(11) 0.0175(2) Uani 1 1 d .
H46 H 0.4561 0.0603 0.2067 0.021 Uiso 1 1 calc R

loop_
_atom_site_aniso_label
_atom_site_aniso_U_11
_atom_site_aniso_U_22
_atom_site_aniso_U_33
_atom_site_aniso_U_23
_atom_site_aniso_U_13
_atom_site_aniso_U_12
C1 0.0162(5) 0.0202(5) 0.0168(5) 0.0002(4) 0.0042(4) -0.0002(4)
C2 0.0151(5) 0.0188(5) 0.0157(5) 0.0003(4) 0.0033(4) -0.0014(4)
C3 0.0163(5) 0.0346(7) 0.0276(6) -0.0027(5) 0.0068(5) -0.0060(5)
C4 0.0200(6) 0.0275(6) 0.0265(6) -0.0034(5) 0.0053(5) -0.0071(5)
C5 0.0257(6) 0.0166(5) 0.0236(6) -0.0002(4) 0.0095(5) -0.0034(4)
C6 0.0186(5) 0.0215(6) 0.0230(6) -0.0023(4) 0.0064(4) -0.0045(4)
C11 0.0157(5) 0.0211(6) 0.0228(6) -0.0037(4) 0.0050(4) 0.0020(4)
C12 0.0158(5) 0.0256(6) 0.0208(6) -0.0030(4) 0.0065(4) 0.0017(4)
C13 0.0147(5) 0.0306(6) 0.0265(6) -0.0041(5) 0.0089(4) 0.0001(5)
C14 0.0127(5) 0.0356(7) 0.0309(6) -0.0051(5) 0.0022(5) 0.0014(5)
C15 0.0184(6) 0.0338(7) 0.0293(6) 0.0014(5) 0.0005(5) 0.0073(5)
C16 0.0183(5) 0.0234(6) 0.0284(6) 0.0011(5) 0.0059(5) 0.0044(4)
C21 0.0136(5) 0.0186(5) 0.0200(5) -0.0006(4) 0.0072(4) 0.0005(4)
C22 0.0169(5) 0.0208(5) 0.0175(5) -0.0017(4) 0.0062(4) 0.0001(4)
C23 0.0193(5) 0.0214(6) 0.0223(6) -0.0055(4) 0.0077(4) -0.0033(4)
C24 0.0232(6) 0.0185(5) 0.0276(6) -0.0002(4) 0.0113(5) -0.0038(4)
C25 0.0235(6) 0.0204(6) 0.0225(6) 0.0033(4) 0.0066(5) 0.0018(4)
C26 0.0160(5) 0.0195(5) 0.0211(5) -0.0016(4) 0.0039(4) 0.0007(4)
C31 0.0151(5) 0.0186(5) 0.0201(5) 0.0026(4) 0.0010(4) 0.0031(4)
C32 0.0207(5) 0.0176(5) 0.0167(5) 0.0021(4) 0.0025(4) 0.0031(4)
C33 0.0229(6) 0.0163(5) 0.0199(5) 0.0046(4) 0.0050(4) 0.0013(4)
C34 0.0228(6) 0.0148(5) 0.0226(6) 0.0013(4) 0.0025(4) 0.0010(4)
C35 0.0220(5) 0.0188(5) 0.0223(6) -0.0012(4) 0.0044(4) 0.0058(4)
C36 0.0165(5) 0.0208(6) 0.0221(6) 0.0033(4) 0.0043(4) 0.0042(4)
C41 0.0144(5) 0.0175(5) 0.0172(5) 0.0047(4) 0.0023(4) 0.0006(4)
C42 0.0163(5) 0.0186(5) 0.0161(5) 0.0017(4) 0.0027(4) 0.0013(4)
C43 0.0151(5) 0.0201(6) 0.0187(5) 0.0020(4) 0.0011(4) -0.0012(4)
C44 0.0146(5) 0.0215(6) 0.0216(5) 0.0041(4) 0.0050(4) -0.0001(4)
C45 0.0175(5) 0.0189(5) 0.0208(5) 0.0016(4) 0.0054(4) 0.0035(4)
C46 0.0167(5) 0.0153(5) 0.0197(5) 0.0020(4) 0.0014(4) 0.0005(4)

loop_
_atom_type_symbol
_atom_type_description
_atom_type_scat_dispersion_real
_atom_type_scat_dispersion_imag
_atom_type_scat_source
C C 0.0181 0.0091 'International Tables Vol C Tables 4.2.6.8 and 6.1.1.4'
H H 0.0000 0.0000 'International Tables Vol C Tables 4.2.6.8 and 6.1.1.4'

loop_
_geom_angle_atom_site_label_1
_geom_angle_atom_site_label_2
_geom_angle_atom_site_label_3
_geom_angle
C2 C1 C11 122.72(10)
C2 C1 C31 121.52(9)
C31 C1 C11 115.67(9)
C1 C2 C21 122.02(9)
C1 C2 C41 122.70(10)
C21 C2 C41 115.20(9)
C13 C3 C4 110.19(9)
C23 C4 C3 109.36(9)
C33 C5 C6 109.52(9)
C43 C6 C5 110.08(9)
C12 C11 C1 123.08(10)
C16 C11 C1 117.11(10)
C16 C11 C12 118.28(10)
C13 C12 C11 120.68(11)
C12 C13 C3 119.45(11)
C14 C13 C3 120.61(11)
C14 C13 C12 118.20(11)
C15 C14 C13 120.84(11)
C14 C15 C16 119.82(11)
C15 C16 C11 120.27(11)
C22 C21 C2 122.17(10)
C26 C21 C2 118.77(10)
C26 C21 C22 118.12(10)
C23 C22 C21 120.81(10)
C22 C23 C4 119.33(10)
C24 C23 C4 120.34(10)
C24 C23 C22 118.53(10)
C25 C24 C23 120.38(10)
C24 C25 C26 120.01(10)
C25 C26 C21 120.52(10)
C32 C31 C1 121.71(10)
C36 C31 C1 118.29(10)
C36 C31 C32 118.76(10)
C33 C32 C31 120.49(10)
C32 C33 C5 119.73(10)
C32 C33 C34 118.30(10)
C34 C33 C5 119.97(10)
C35 C34 C33 120.81(10)
C34 C35 C36 119.85(10)
C35 C36 C31 120.12(10)
C42 C41 C2 123.80(10)
C46 C41 C2 117.33(9)
C46 C41 C42 117.75(10)
C41 C42 C43 120.69(10)
C42 C43 C6 119.32(10)
C44 C43 C6 120.51(10)
C44 C43 C42 118.74(10)
C45 C44 C43 119.97(10)
C44 C45 C46 120.16(10)
C45 C46 C41 120.64(10)

loop_
_geom_bond_atom_site_label_1
_geom_bond_atom_site_label_2
_geom_bond_distance
C1 C2 1.3728(15)
C1 C11 1.4994(15)
C1 C31 1.4970(15)
C2 C21 1.4976(15)
C2 C41 1.5022(14)
C3 C4 1.5731(17)
C3 C13 1.5081(17)
C4 C23 1.5109(15)
C5 C6 1.5702(16)
C5 C33 1.5073(15)
C6 C43 1.5083(15)
C11 C12 1.4014(16)
C11 C16 1.3995(16)
C12 C13 1.4000(16)
C13 C14 1.3988(18)
C14 C15 1.3854(19)
C15 C16 1.3932(17)
C21 C22 1.4044(15)
C21 C26 1.3952(16)
C22 C23 1.3964(16)
C23 C24 1.3948(17)
C24 C25 1.3889(17)
C25 C26 1.3905(16)
C31 C32 1.4012(16)
C31 C36 1.3953(16)
C32 C33 1.3954(16)
C33 C34 1.3983(16)
C34 C35 1.3853(16)
C35 C36 1.3910(16)
C41 C42 1.4007(15)
C41 C46 1.3977(15)
C42 C43 1.4008(15)
C43 C44 1.3966(16)
C44 C45 1.3863(16)
C45 C46 1.3917(15)

loop_
_geom_torsion_atom_site_label_1
_geom_torsion_atom_site_label_2
_geom_torsion_atom_site_label_3
_geom_torsion_atom_site_label_4
_geom_torsion
C1 C2 C21 C22 43.40(15)
C1 C2 C21 C26 -125.31(11)
C1 C2 C41 C42 35.67(16)
C1 C2 C41 C46 -131.95(11)
C1 C11 C12 C13 -149.46(11)
C1 C11 C16 C15 158.45(11)
C1 C31 C32 C33 -152.64(10)
C1 C31 C36 C35 161.95(10)
C2 C1 C11 C12 38.90(16)
C2 C1 C11 C16 -126.76(12)
C2 C1 C31 C32 47.25(15)
C2 C1 C31 C36 -119.88(12)
C2 C21 C22 C23 -155.01(10)
C2 C21 C26 C25 164.81(10)
C2 C41 C42 C43 -151.49(10)
C2 C41 C46 C45 161.68(10)
C3 C4 C23 C22 -75.98(13)
C3 C4 C23 C24 88.53(13)
C3 C13 C14 C15 -164.42(11)
C4 C3 C13 C12 -79.10(13)
C4 C3 C13 C14 85.60(13)
C4 C23 C24 C25 -161.49(11)
C5 C6 C43 C42 -73.44(12)
C5 C6 C43 C44 92.74(12)
C5 C33 C34 C35 -161.73(10)
C6 C5 C33 C32 -81.73(12)
C6 C5 C33 C34 81.92(12)
C6 C43 C44 C45 -164.49(10)
C11 C1 C2 C21 -8.46(16)
C11 C1 C2 C41 168.02(10)
C11 C1 C31 C32 -129.53(11)
C11 C1 C31 C36 63.35(13)
C11 C12 C13 C3 152.72(11)
C11 C12 C13 C14 -12.35(16)
C12 C11 C16 C15 -7.91(17)
C12 C13 C14 C15 0.47(17)
C13 C3 C4 C23 64.69(13)
C13 C14 C15 C16 7.45(18)
C14 C15 C16 C11 -3.63(18)
C16 C11 C12 C13 16.04(16)
C21 C2 C41 C42 -147.63(10)
C21 C2 C41 C46 44.75(13)
C21 C22 C23 C4 151.60(10)
C21 C22 C23 C24 -13.19(16)
C22 C21 C26 C25 -4.36(16)
C22 C23 C24 C25 3.13(16)
C23 C24 C25 C26 6.06(17)
C24 C25 C26 C21 -5.41(17)
C26 C21 C22 C23 13.78(15)
C31 C1 C2 C21 174.99(10)
C31 C1 C2 C41 -8.53(16)
C31 C1 C11 C12 -144.37(11)
C31 C1 C11 C16 49.98(14)
C31 C32 C33 C5 151.23(10)
C31 C32 C33 C34 -12.68(16)
C32 C31 C36 C35 -5.56(16)
C32 C33 C34 C35 2.15(16)
C33 C5 C6 C43 64.24(12)
C33 C34 C35 C36 6.52(17)
C34 C35 C36 C31 -4.76(16)
C36 C31 C32 C33 14.43(16)
C41 C2 C21 C22 -133.33(10)
C41 C2 C21 C26 57.96(13)
C41 C42 C43 C6 152.70(10)
C41 C42 C43 C44 -13.72(15)
C42 C41 C46 C45 -6.71(15)
C42 C43 C44 C45 1.76(16)
C43 C44 C45 C46 7.43(16)
C44 C45 C46 C41 -4.91(16)
C46 C41 C42 C43 16.08(15)
